data_2018418
loop_
_publ_author_name
'Bek\"o, S\'andor L.'
'Urmann, David'
'Lakatos, Andrea'
'Glaubitz, Clemens'
'Schmidt, Martin U.'

_publ_section_title
;
 Nimustine hydrochloride: the first crystal structure determination of a
 2-chloroethyl-<i>N</i>-nitrosourea hydrochloride derivative by X-ray
 powder diffraction and solid-state NMR
;
_journal_coeditor_code LG3071
_journal_issue 3
_journal_name_full 'Acta Crystallographica Section C'
_journal_page_first o144
_journal_page_last o148
_journal_paper_doi 10.1107/S0108270112005252
_journal_volume 68
_journal_year 2012
_chemical_formula_iupac 'C9 H14 Cl N6 O2 + , Cl -'
_chemical_formula_moiety 'C9 H14 Cl N6 O2 +, Cl -'
_chemical_formula_structural 'C9 H14 Cl2 N6 O2'
_chemical_formula_sum 'C9 H14 Cl2 N6 O2'
_chemical_formula_weight 309.16
_chemical_name_common 'Nimustine hydrochloride'
_chemical_name_systematic
;
4-amino-5-({[<i>N</i>-(2-chloroethyl)-<i>N</i>-nitrosocarbamoyl]amino}methyl)-
2-methylpyrimidin-1-ium chloride
;
_space_group_IT_number 14
_symmetry_cell_setting monoclinic
_symmetry_space_group_name_Hall '-P 2ybc'
_symmetry_space_group_name_H-M 'P 1 21/c 1'
_cell_angle_alpha 90
_cell_angle_beta 93.2353(7)
_cell_angle_gamma 90
_cell_formula_units_Z 4
_cell_length_a 5.25191(12)
_cell_length_b 12.2401(3)
_cell_length_c 21.4088(5)
_cell_measurement_temperature 293(2)
_cell_volume 1374.05(6)
_computing_cell_refinement 'TOPAS Academic (Coelho, 2007)'
_computing_data_collection 'WINXPOW (Stoe & Cie, 2004)'
_computing_data_reduction 'DASH (David <i>et al.</i>, 2006)'
_computing_molecular_graphics 'Mercury (Macrae <i>et al.</i>, 2008)'
_computing_publication_material 'publCIF (Westrip, 2010)'
_computing_structure_refinement 'TOPAS Academic (Coelho, 2007)'
_computing_structure_solution 'DASH (David <i>et al.</i>, 2006)'
_diffrn_ambient_temperature 293(2)
_diffrn_measurement_device_type 'Stoe STADI-P with a linear position-sensitive detector'
_diffrn_measurement_method \q/2\q
_diffrn_radiation_monochromator 'primary focusing, Ge 111'
_diffrn_radiation_source 'X-ray tube'
_diffrn_radiation_type 'Cu K\a~1~'
_diffrn_radiation_wavelength 1.54056
_diffrn_reflns_number 853
_exptl_absorpt_coefficient_mu 4.350
_exptl_absorpt_correction_type none
_exptl_crystal_density_diffrn 1.495
_exptl_crystal_density_method 'not measured'
_exptl_crystal_description powder
_exptl_crystal_F_000 640.0
_pd_char_colour white
_pd_char_particle_morphology tablet
_pd_meas_scan_method step
_pd_proc_2theta_range_inc 0.01
_pd_proc_2theta_range_max 79.99
_pd_proc_2theta_range_min 2.0
_pd_proc_info_excluded_regions none
_pd_proc_ls_background_function
;
Bayesian high-pass filter with 20 terms
;
_pd_proc_ls_profile_function
;
modified Thompson--Cox--Hastings pseudo-Voigt
[Young, R. A. (1993). <i>The Rietveld Method</i>, pp. 115--118. New
York: Oxford University Press Inc.]
;
_pd_proc_ls_prof_R_factor 0.08648
_pd_proc_ls_prof_wR_expected 0.06068
_pd_proc_ls_prof_wR_factor 0.08421
_pd_proc_number_of_points 7600
_pd_spec_mounting '0.7mm glass capillary'
_pd_spec_mount_mode transmission
_pd_spec_shape cylinder
_pd_spec_size_axial 10
_pd_spec_size_equat 0.7
_pd_spec_size_thick 0.7
_refine_diff_density_max 0.41
_refine_diff_density_min -0.47
_refine_ls_extinction_method none
_refine_ls_goodness_of_fit_all 1.1781
_refine_ls_hydrogen_treatment noref
_refine_ls_matrix_type fullcycle
_refine_ls_number_constraints 0
_refine_ls_number_parameters 86
_refine_ls_number_restraints 42
_refine_ls_shift/su_max 0.001
_refine_ls_structure_factor_coef Inet
_refine_ls_weighting_details 'w = 1/\s[Y~obs~]^2^'
_refine_ls_weighting_scheme sigma
_cod_data_source_file lg3071.cif
_cod_data_source_block I
_cod_original_sg_symbol_H-M 'P 21/c'
_cod_database_code 2018418
_cod_database_fobs_code 2018418

loop_
_symmetry_equiv_pos_as_xyz
'-x, -y, -z'
'-x, y+1/2, -z+1/2'
'x, -y+1/2, z+1/2'
'x, y, z'

loop_
_atom_site_type_symbol
_atom_site_label
_atom_site_fract_x
_atom_site_fract_y
_atom_site_fract_z
_atom_site_U_iso_or_equiv
_atom_site_occupancy
_atom_site_symmetry_multiplicity
N N1 0.2496(3) 1.00900(16) 0.32387(9) 0.03447 1 1
H H1 0.36435 1.06336 0.32703 0.04137 1 1
Cl Cl1 0.6402(4) 1.18836(15) 0.30215(9) 0.04632 1 1
C C2 0.2413(3) 0.93001(14) 0.36777(7) 0.03447 1 1
N N3 0.0697(3) 0.84949(12) 0.36279(9) 0.03447 1 1
C C4 -0.1011(3) 0.84567(13) 0.31280(7) 0.03447 1 1
C C5 -0.0954(3) 0.92776(12) 0.26642(6) 0.03447 1 1
C C6 0.0829(3) 1.00884(17) 0.27321(8) 0.03447 1 1
H H6 0.08901 1.06555 0.24301 0.04137 1 1
C C7 -0.2813(4) 0.9303(2) 0.20896(10) 0.03447 1 1
H H7A -0.45178 0.90972 0.22198 0.04137 1 1
H H7B -0.29761 1.00600 0.19363 0.04137 1 1
N N8 -0.2153(6) 0.8603(2) 0.15774(13) 0.03447 1 1
H H8 -0.30248 0.79801 0.15069 0.04137 1 1
C C9 -0.0221(5) 0.88714(18) 0.12384(12) 0.03447 1 1
O O10 0.0974(7) 0.9721(2) 0.12892(17) 0.03447 1 1
N N11 0.0358(4) 0.80906(18) 0.07853(12) 0.03447 1 1
N N12 -0.1079(6) 0.7177(2) 0.07355(17) 0.03447 1 1
O O13 -0.0312(6) 0.6446(3) 0.03990(16) 0.03447 1 1
C C14 0.2722(5) 0.8208(4) 0.04404(13) 0.03447 1 1
H H14A 0.36396 0.75054 0.04452 0.04137 1 1
H H14B 0.38846 0.87426 0.06490 0.04137 1 1
C C15 0.1973(5) 0.8492(4) -0.02069(13) 0.03447 1 1
H H15A 0.09394 0.79336 -0.04356 0.04137 1 1
H H15B 0.09848 0.91744 -0.01912 0.04137 1 1
Cl Cl16 0.4879(4) 0.88295(15) -0.06071(9) 0.06129 1 1
C C21 0.4272(5) 0.9340(2) 0.42268(12) 0.03447 1 1
H H21A 0.39837 0.87251 0.44993 0.04137 1 1
H H21B 0.59902 0.93044 0.40855 0.04137 1 1
H H21C 0.40540 1.00154 0.44539 0.04137 1 1
N N41 -0.2708(4) 0.76506(19) 0.30853(12) 0.03447 1 1
H H41A -0.37435 0.75975 0.27580 0.04137 1 1
H H41B -0.27387 0.71682 0.33799 0.04137 1 1

loop_
_atom_type_symbol
_atom_type_description
_atom_type_scat_source
C C 'International Tables Vol C Table 6.1.1.4'
H H 'International Tables Vol C Table 6.1.1.4'
N N 'International Tables Vol C Table 6.1.1.4'
O O 'International Tables Vol C Table 6.1.1.4'
Cl Cl 'International Tables Vol C Table 6.1.1.4'

loop_
_geom_angle_atom_site_label_1
_geom_angle_atom_site_label_2
_geom_angle_atom_site_label_3
_geom_angle
H1 N1 C2 121.7
H1 N1 C6 117.5
C2 N1 C6 120.7(2)
N1 C2 N3 121.4(2)
N1 C2 C21 118.8(2)
N3 C2 C21 119.8(2)
C2 N3 C4 120.1(2)
N3 C4 C5 119.30(10)
N3 C4 N41 119.4(2)
C5 C4 N41 121.3(2)
C4 C5 C6 118.90(10)
C4 C5 C7 122.80(10)
C6 C5 C7 118.3(2)
N1 C6 C5 119.6(2)
N1 C6 H6 119.9
C5 C6 H6 120.5
C5 C7 H7A 108.5
C5 C7 H7B 109.1
C5 C7 N8 115.4(2)
H7A C7 H7B 105.7
H7A C7 N8 108.8
H7B C7 N8 108.9
C7 N8 H8 119.2
C7 N8 C9 119.5(2)
H8 N8 C9 121.2
N8 C9 O10 124.9(3)
N8 C9 N11 114.3(2)
O10 C9 N11 120.8(3)
C9 N11 N12 118.4(2)
C9 N11 C14 119.7(2)
N12 N11 C14 121.3(2)
N11 N12 O13 116.7(3)
N11 C14 H14A 109.4
N11 C14 H14B 110.6
N11 C14 C15 107.8(3)
H14A C14 H14B 106.6
H14A C14 C15 108.8
H14B C14 C15 113.5
C14 C15 H15A 114.7
C14 C15 H15B 106.5
C14 C15 Cl16 108.0(2)
H15A C15 H15B 109.2
H15A C15 Cl16 111.9
H15B C15 Cl16 106.1
C2 C21 H21A 109.5
C2 C21 H21B 109.5
C2 C21 H21C 109.5
H21A C21 H21B 109.5
H21A C21 H21C 109.5
H21B C21 H21C 109.4
C4 N41 H41A 120.0
C4 N41 H41B 119.8
H41A N41 H41B 120.2

loop_
_geom_bond_atom_site_label_1
_geom_bond_atom_site_label_2
_geom_bond_distance
N1 H1 0.898
N1 C2 1.351(3)
N1 C6 1.355(2)
C2 N3 1.336(2)
C2 C21 1.486(3)
N3 C4 1.358(2)
C4 C5 1.414(2)
C4 N41 1.330(3)
C5 C6 1.367(3)
C5 C7 1.527(3)
C6 H6 0.950
C7 H7A 0.986
C7 H7B 0.985
C7 N8 1.449(4)
N8 H8 0.898
N8 C9 1.322(4)
C9 O10 1.216(4)
C9 N11 1.407(3)
N11 N12 1.350(4)
N11 C14 1.487(4)
N12 O13 1.231(5)
C14 H14A 0.985
C14 H14B 0.985
C14 C15 1.461(4)
C15 H15A 0.985
C15 H15B 0.985
C15 Cl16 1.839(4)
C21 H21A 0.969
C21 H21B 0.969
C21 H21C 0.970
N41 H41A 0.865
N41 H41B 0.865

loop_
_geom_hbond_atom_site_label_D
_geom_hbond_atom_site_label_H
_geom_hbond_atom_site_label_A
_geom_hbond_distance_DH
_geom_hbond_distance_HA
_geom_hbond_distance_DA
_geom_hbond_angle_DHA
N1 H1 Cl1 0.90 2.19 3.058(3) 161.5
N8 H8 Cl1^ii^ 0.90 2.48 3.22(3) 139.4
N41 H41A Cl1^ii^ 0.87 2.29 3.22(3) 160.8

loop_
_geom_torsion_atom_site_label_1
_geom_torsion_atom_site_label_2
_geom_torsion_atom_site_label_3
_geom_torsion_atom_site_label_4
_geom_torsion
H1 N1 C2 N3 179.9
H1 N1 C2 C21 0.1
C6 N1 C2 N3 0.1(3)
C6 N1 C2 C21 -179.7(2)
H1 N1 C6 C5 -179.9
H1 N1 C6 H6 -0.9
C2 N1 C6 C5 -0.1(3)
C2 N1 C6 H6 179.0
N1 C2 N3 C4 0.1(3)
C21 C2 N3 C4 179.8(2)
N1 C2 C21 H21A -180.0
N1 C2 C21 H21B -60.0
N1 C2 C21 H21C 60.0
N3 C2 C21 H21A 0.3
N3 C2 C21 H21B 120.3
N3 C2 C21 H21C -119.7
C2 N3 C4 C5 -0.2(2)
C2 N3 C4 N41 -179.9(2)
N3 C4 C5 C6 0.1(2)
N3 C4 C5 C7 -179.6(2)
N41 C4 C5 C6 179.9(2)
N41 C4 C5 C7 0.2(3)
N3 C4 N41 H41A -176.3
N3 C4 N41 H41B 1.6
C5 C4 N41 H41A 3.9
C5 C4 N41 H41B -178.1
C4 C5 C6 N1 0.0(3)
C4 C5 C6 H6 -179.1
C7 C5 C6 N1 179.7(2)
C7 C5 C6 H6 0.7
C4 C5 C7 H7A 40.4
C4 C5 C7 H7B 155.1
C4 C5 C7 N8 -82.0(2)
C6 C5 C7 H7A -139.3
C6 C5 C7 H7B -24.6
C6 C5 C7 N8 98.3(2)
C5 C7 N8 H8 105.1
C5 C7 N8 C9 -72.3(3)
H7A C7 N8 H8 -17.1
H7A C7 N8 C9 165.6
H7B C7 N8 H8 -131.8
H7B C7 N8 C9 50.8
C7 N8 C9 O10 -6.0(4)
C7 N8 C9 N11 175.5(2)
H8 N8 C9 O10 176.7
H8 N8 C9 N11 -1.9
N8 C9 N11 N12 0.7(4)
N8 C9 N11 C14 -170.6(3)
O10 C9 N11 N12 -178.0(3)
O10 C9 N11 C14 10.8(4)
C9 N11 N12 O13 -170.1(3)
C14 N11 N12 O13 1.0(4)
C9 N11 C14 H14A 131.7
C9 N11 C14 H14B 14.6
C9 N11 C14 C15 -110.0(3)
N12 N11 C14 H14A -39.3
N12 N11 C14 H14B -156.4
N12 N11 C14 C15 78.9(3)
N11 C14 C15 H15A -62.4
N11 C14 C15 H15B 58.4
N11 C14 C15 Cl16 172.0(2)
H14A C14 C15 H15A 56.2
H14A C14 C15 H15B 177.0
H14A C14 C15 Cl16 -69.4
H14B C14 C15 H15A 174.6
H14B C14 C15 H15B -64.5
H14B C14 C15 Cl16 49.1

loop_
_cod_related_entry_id
_cod_related_entry_database
_cod_related_entry_code
1 ChemSpider 82760
